data_2212830
loop_
_publ_author_name
'Zhang, Ju-Zhou'
'Pan, Jian-Xin'
'Cao, Wei-Ran'
'Chen, Qian-Wang'

_publ_section_title
;
 Tetraaquabis[4-(imidazol-1-yl)benzoato-\k<i>N</i>^3^]nickel(II)
;
_journal_coeditor_code CV2199
_journal_issue 4
_journal_name_full 'Acta Crystallographica Section E'
_journal_page_first m1042
_journal_page_last m1043
_journal_paper_doi 10.1107/S1600536807010756
_journal_volume 63
_journal_year 2007
_chemical_formula_iupac '[Ni (C10 H7 N2 O2)2 (H2 O)4]'
_chemical_formula_moiety 'C20 H22 N4 Ni O8'
_chemical_formula_sum 'C20 H22 N4 Ni O8'
_chemical_formula_weight 505.13
_chemical_name_systematic
;
Tetraaquabis[4-(imidazol-1-yl)benzoato-\kN^3^]nickel(II)
;
_space_group_IT_number 14
_symmetry_cell_setting monoclinic
_symmetry_space_group_name_Hall '-P 2ybc'
_symmetry_space_group_name_H-M 'P 1 21/c 1'
_atom_sites_solution_hydrogens geom
_atom_sites_solution_primary direct
_atom_sites_solution_secondary difmap
_audit_creation_method SHELXL97
_cell_angle_alpha 90.000(5)
_cell_angle_beta 97.045(5)
_cell_angle_gamma 90.000(5)
_cell_formula_units_Z 2
_cell_length_a 12.148(5)
_cell_length_b 10.807(5)
_cell_length_c 7.943(5)
_cell_measurement_reflns_used 2305
_cell_measurement_temperature 293(2)
_cell_measurement_theta_max 26.81
_cell_measurement_theta_min 3.20
_cell_volume 1034.9(9)
_computing_cell_refinement APEX2
_computing_data_collection 'APEX2 (Bruker, 2005)'
_computing_data_reduction APEX2
_computing_molecular_graphics 'SHELXTL (Bruker, 1997)'
_computing_publication_material 'WinGX (Farrugia, 1999)'
_computing_structure_refinement 'SHELXL97 (Sheldrick, 1997)'
_computing_structure_solution 'SIR97 (Altomare <i>et al.</i>,  1999)'
_diffrn_ambient_temperature 293(2)
_diffrn_measured_fraction_theta_full 0.994
_diffrn_measured_fraction_theta_max 0.923
_diffrn_measurement_device_type 'Bruker APEXII CCD area-detector'
_diffrn_measurement_method '\f and \w'
_diffrn_radiation_monochromator graphite
_diffrn_radiation_source 'fine-focus sealed tube'
_diffrn_radiation_type MoK\a
_diffrn_radiation_wavelength 0.71069
_diffrn_reflns_av_R_equivalents 0.0196
_diffrn_reflns_av_sigmaI/netI 0.0254
_diffrn_reflns_limit_h_max 16
_diffrn_reflns_limit_h_min -15
_diffrn_reflns_limit_k_max 9
_diffrn_reflns_limit_k_min -14
_diffrn_reflns_limit_l_max 9
_diffrn_reflns_limit_l_min -10
_diffrn_reflns_number 6223
_diffrn_reflns_theta_full 27.00
_diffrn_reflns_theta_max 28.28
_diffrn_reflns_theta_min 1.69
_diffrn_standards_decay_% 0
_diffrn_standards_interval_count 0
_diffrn_standards_number 0
_exptl_absorpt_coefficient_mu 0.996
_exptl_absorpt_correction_T_max 0.9246
_exptl_absorpt_correction_T_min 0.7748
_exptl_absorpt_correction_type multi-scan
_exptl_absorpt_process_details '(APEX2; Bruker, 2005)'
_exptl_crystal_colour green
_exptl_crystal_density_diffrn 1.621
_exptl_crystal_density_method 'not measured'
_exptl_crystal_description plate
_exptl_crystal_F_000 524
_exptl_crystal_size_max 0.27
_exptl_crystal_size_mid 0.22
_exptl_crystal_size_min 0.08
_refine_diff_density_max 0.950
_refine_diff_density_min -0.318
_refine_ls_extinction_method none
_refine_ls_goodness_of_fit_ref 0.928
_refine_ls_hydrogen_treatment mixed
_refine_ls_matrix_type full
_refine_ls_number_parameters 169
_refine_ls_number_reflns 2374
_refine_ls_number_restraints 0
_refine_ls_restrained_S_all 0.928
_refine_ls_R_factor_all 0.0479
_refine_ls_R_factor_gt 0.0397
_refine_ls_shift/su_max 0.011
_refine_ls_shift/su_mean 0.001
_refine_ls_structure_factor_coef Fsqd
_refine_ls_weighting_details 'calc w = 1/[\s^2^(Fo^2^)+(0.1P)^2^+0.22P] where P=(Fo^2^+2Fc^2^)/3'
_refine_ls_weighting_scheme calc
_refine_ls_wR_factor_gt 0.1103
_refine_ls_wR_factor_ref 0.1279
_reflns_number_gt 2027
_reflns_number_total 2374
_reflns_threshold_expression I>2\s(I)
_cod_data_source_file cv2199.cif
_cod_data_source_block I
_cod_depositor_comments
;
The following automatic conversions were performed:
'_symmetry_cell_setting' value 'Monoclinic' changed to 'monoclinic'
according to '/home/saulius/struct/CIF-dictionaries/cif_core.dic'
dictionary named 'cif_core.dic' version 2.4.1 from 2010-06-29.

Automatic conversion script
Id: cif_fix_enum 1527 2010-12-29 10:47:43Z saulius 

The following automatic conversions were performed:

'_symmetry_cell_setting' value 'Monoclinic' changed to 'monoclinic'
according to /home/saulius/struct/CIF-dictionaries/cif_core.dic
dictionary named 'cif_core.dic' version 2.4.1 from 2010-06-29.

Automatic conversion script
Id: cif_fix_values 1715 2011-07-08 13:25:40Z adriana 
;
_cod_original_sg_symbol_H-M 'P 21/c'
_cod_database_code 2212830
_cod_database_fobs_code 2212830

loop_
_symmetry_equiv_pos_as_xyz
'x, y, z'
'-x, y+1/2, -z+1/2'
'-x, -y, -z'
'x, -y-1/2, z-1/2'

loop_
_atom_site_type_symbol
_atom_site_label
_atom_site_fract_x
_atom_site_fract_y
_atom_site_fract_z
_atom_site_U_iso_or_equiv
_atom_site_adp_type
_atom_site_calc_flag
_atom_site_refinement_flags
_atom_site_occupancy
Ni Ni1 1.0000 0.0000 1.0000 0.02663(17) Uani d S 1
O O3 0.14764(12) 0.14017(17) 0.66501(18) 0.0402(4) Uani d . 1
N N2 0.66833(14) 0.12174(17) 0.9561(2) 0.0295(4) Uani d . 1
O O4 0.22249(14) 0.0419(2) 0.4615(2) 0.0479(4) Uani d . 1
C C9 0.34139(15) 0.0970(2) 0.7065(2) 0.0278(4) Uani d . 1
C C4 0.55675(15) 0.11205(19) 0.8756(2) 0.0272(4) Uani d . 1
C C6 0.47538(17) 0.1931(2) 0.9161(3) 0.0333(5) Uani d . 1
H H6 0.4924 0.2530 0.9993 0.040 Uiso calc R 1
C C5 0.5301(2) 0.0217(2) 0.7536(3) 0.0359(5) Uani d . 1
H H5 0.5836 -0.0344 0.7278 0.043 Uiso calc R 1
C C7 0.4233(2) 0.0156(2) 0.6703(3) 0.0347(5) Uani d . 1
H H7 0.4061 -0.0449 0.5879 0.042 Uiso calc R 1
C C8 0.36840(17) 0.1844(2) 0.8320(3) 0.0333(5) Uani d . 1
H H8 0.3140 0.2384 0.8606 0.040 Uiso calc R 1
C C10 0.22828(16) 0.0915(2) 0.6032(2) 0.0307(4) Uani d . 1
N N1 0.84716(14) 0.08277(18) 1.0139(2) 0.0333(4) Uani d . 1
C C1 0.75504(17) 0.0511(2) 0.9213(3) 0.0353(5) Uani d . 1
H H1A 0.7496 -0.0121 0.8413 0.042 Uiso calc R 1
C C2 0.8194(2) 0.1778(3) 1.1146(3) 0.0481(6) Uani d . 1
H H2A 0.8685 0.2188 1.1947 0.058 Uiso calc R 1
C C3 0.7105(2) 0.2029(3) 1.0801(3) 0.0502(7) Uani d . 1
H H3 0.6713 0.2635 1.1308 0.060 Uiso calc R 1
O O1 1.06909(18) 0.16914(18) 0.9633(2) 0.0551(5) Uani d . 1
H H11 1.105(3) 0.165(2) 0.883(3) 0.083(9) Uiso d . 1
H H12 1.087(3) 0.225(2) 1.030(3) 0.054(9) Uiso d . 1
O O2 0.97304(15) -0.01898(17) 0.7370(2) 0.0394(4) Uani d . 1
H H21 1.020(3) 0.021(2) 0.694(3) 0.059(9) Uiso d . 1
H H22 0.913(3) -0.021(2) 0.678(3) 0.046(9) Uiso d . 1

loop_
_atom_site_aniso_label
_atom_site_aniso_U_11
_atom_site_aniso_U_22
_atom_site_aniso_U_33
_atom_site_aniso_U_12
_atom_site_aniso_U_13
_atom_site_aniso_U_23
Ni1 0.0177(2) 0.0353(3) 0.0261(2) -0.00231(13) -0.00048(15) -0.00384(13)
O3 0.0245(7) 0.0620(11) 0.0343(8) 0.0103(7) 0.0047(6) 0.0077(7)
N2 0.0227(8) 0.0372(10) 0.0278(8) 0.0034(7) -0.0001(6) -0.0018(7)
O4 0.0271(8) 0.0799(13) 0.0348(9) 0.0038(9) -0.0031(6) -0.0124(9)
O2 0.0259(9) 0.0638(12) 0.0274(8) -0.0064(7) -0.0019(7) -0.0025(7)
C9 0.0214(9) 0.0351(11) 0.0268(9) 0.0009(8) 0.0026(7) 0.0043(8)
C4 0.0216(9) 0.0333(11) 0.0263(9) 0.0015(8) 0.0009(7) 0.0030(8)
C6 0.0293(10) 0.0343(12) 0.0359(11) 0.0025(8) 0.0023(8) -0.0064(9)
C5 0.0255(11) 0.0422(13) 0.0383(12) 0.0100(9) -0.0034(9) -0.0102(9)
C7 0.0270(11) 0.0418(14) 0.0336(12) 0.0035(8) -0.0032(9) -0.0092(9)
O1 0.0730(13) 0.0458(11) 0.0525(11) -0.0251(10) 0.0321(10) -0.0174(9)
C8 0.0247(9) 0.0367(12) 0.0388(11) 0.0064(8) 0.0049(8) -0.0029(9)
C10 0.0233(9) 0.0388(12) 0.0298(10) -0.0002(8) 0.0019(7) 0.0065(8)
N1 0.0229(8) 0.0446(11) 0.0314(9) 0.0027(8) -0.0009(6) -0.0022(8)
C1 0.0244(10) 0.0466(13) 0.0341(11) 0.0041(9) 0.0008(8) -0.0098(10)
C2 0.0326(11) 0.0577(16) 0.0502(13) 0.0042(11) -0.0102(10) -0.0199(12)
C3 0.0344(12) 0.0569(16) 0.0565(15) 0.0097(11) -0.0057(11) -0.0290(13)

loop_
_atom_type_symbol
_atom_type_description
_atom_type_scat_dispersion_real
_atom_type_scat_dispersion_imag
_atom_type_scat_source
C C 0.0033 0.0016 'International Tables Vol C Tables 4.2.6.8 and 6.1.1.4'
H H 0.0000 0.0000 'International Tables Vol C Tables 4.2.6.8 and 6.1.1.4'
N N 0.0061 0.0033 'International Tables Vol C Tables 4.2.6.8 and 6.1.1.4'
O O 0.0106 0.0060 'International Tables Vol C Tables 4.2.6.8 and 6.1.1.4'
Ni Ni 0.3393 1.1124 'International Tables Vol C Tables 4.2.6.8 and 6.1.1.4'

loop_
_geom_angle_atom_site_label_1
_geom_angle_atom_site_label_2
_geom_angle_atom_site_label_3
_geom_angle_site_symmetry_1
_geom_angle_site_symmetry_3
_geom_angle
_geom_angle_publ_flag
O1 Ni1 O1 3_757 . 180.00(5) ?
O1 Ni1 N1 3_757 3_757 90.45(9) ?
O1 Ni1 N1 . . 90.45(9) yes
O1 Ni1 N1 . 3_757 89.55(9) ?
O1 Ni1 N1 3_757 . 89.55(9) ?
N1 Ni1 N1 3_757 . 180.0 ?
O1 Ni1 O2 3_757 3_757 87.81(8) ?
O1 Ni1 O2 . 3_757 92.19(8) ?
N1 Ni1 O2 3_757 3_757 93.68(7) ?
N1 Ni1 O2 . 3_757 86.32(7) ?
O1 Ni1 O2 3_757 . 92.19(8) ?
O1 Ni1 O2 . . 87.81(8) yes
N1 Ni1 O2 3_757 . 86.32(7) ?
N1 Ni1 O2 . . 93.68(7) yes
O2 Ni1 O2 3_757 . 180.0000(10) ?
C1 N2 C3 . . 106.01(18) ?
C1 N2 C4 . . 125.76(18) ?
C3 N2 C4 . . 128.22(18) ?
Ni1 O2 H21 . . 109(2) ?
Ni1 O2 H22 . . 125(2) ?
H21 O2 H22 . . 113(3) ?
C8 C9 C7 . . 118.06(19) ?
C8 C9 C10 . . 122.46(18) ?
C7 C9 C10 . . 119.4(2) ?
C5 C4 C6 . . 119.66(19) ?
C5 C4 N2 . . 119.47(18) ?
C6 C4 N2 . . 120.87(18) ?
C4 C6 C8 . . 119.78(19) ?
C4 C6 H6 . . 120.1 ?
C8 C6 H6 . . 120.1 ?
C7 C5 C4 . . 119.5(2) ?
C7 C5 H5 . . 120.2 ?
C4 C5 H5 . . 120.2 ?
C5 C7 C9 . . 121.7(2) ?
C5 C7 H7 . . 119.1 ?
C9 C7 H7 . . 119.1 ?
Ni1 O1 H11 . . 109(2) ?
Ni1 O1 H12 . . 130(2) ?
H11 O1 H12 . . 115(3) ?
C9 C8 C6 . . 121.17(19) ?
C9 C8 H8 . . 119.4 ?
C6 C8 H8 . . 119.4 ?
O4 C10 O3 . . 124.89(19) ?
O4 C10 C9 . . 117.08(18) ?
O3 C10 C9 . . 118.01(18) ?
C1 N1 C2 . . 105.68(18) ?
C1 N1 Ni1 . . 124.50(16) ?
C2 N1 Ni1 . . 129.82(15) ?
N1 C1 N2 . . 111.7(2) ?
N1 C1 H1A . . 124.1 ?
N2 C1 H1A . . 124.1 ?
C3 C2 N1 . . 109.8(2) ?
C3 C2 H2A . . 125.1 ?
N1 C2 H2A . . 125.1 ?
C2 C3 N2 . . 106.8(2) ?
C2 C3 H3 . . 126.6 ?
N2 C3 H3 . . 126.6 ?

loop_
_geom_bond_atom_site_label_1
_geom_bond_atom_site_label_2
_geom_bond_site_symmetry_2
_geom_bond_distance
_geom_bond_publ_flag
Ni1 O1 3_757 2.047(2) ?
Ni1 O1 . 2.047(2) yes
Ni1 N1 3_757 2.0761(18) ?
Ni1 N1 . 2.0761(18) yes
Ni1 O2 3_757 2.085(2) ?
Ni1 O2 . 2.085(2) yes
O3 C10 . 1.263(3) ?
N2 C1 . 1.357(3) ?
N2 C3 . 1.370(3) ?
N2 C4 . 1.430(2) ?
O4 C10 . 1.241(3) ?
O2 H21 . 0.82(3) ?
O2 H22 . 0.82(3) ?
C9 C8 . 1.384(3) ?
C9 C7 . 1.385(3) ?
C9 C10 . 1.512(3) ?
C4 C5 . 1.386(3) ?
C4 C6 . 1.388(3) ?
C6 C8 . 1.390(3) ?
C6 H6 . 0.9300 ?
C5 C7 . 1.383(3) ?
C5 H5 . 0.9300 ?
C7 H7 . 0.9300 ?
O1 H11 . 0.82(3) ?
O1 H12 . 0.82(3) ?
C8 H8 . 0.9300 ?
N1 C1 . 1.307(3) ?
N1 C2 . 1.368(3) ?
C1 H1A . 0.9300 ?
C2 C3 . 1.346(3) ?
C2 H2A . 0.9300 ?
C3 H3 . 0.9300 ?

loop_
_geom_hbond_atom_site_label_D
_geom_hbond_atom_site_label_H
_geom_hbond_atom_site_label_A
_geom_hbond_site_symmetry_A
_geom_hbond_distance_DH
_geom_hbond_distance_HA
_geom_hbond_distance_DA
_geom_hbond_angle_DHA
_geom_hbond_publ_flag
O2 H21 O3 1_655 0.82(3) 2.05(3) 2.843(3) 162(2) yes
O1 H11 O3 1_655 0.82(3) 1.88(3) 2.679(3) 163(2) yes
O1 H12 O3 4_666 0.82(3) 1.91(3) 2.711(3) 172(2) yes
O2 H22 O4 3_656 0.82(3) 1.85(3) 2.696(3) 173(2) yes
